data_7715951
loop_
_publ_author_name
'Pan, Ting'
'Wu, Yanxin'
'Duan, Yuefeng'
'Duan, Jingui'

_publ_section_title
;
 Solvents regulate the packing porosity of a bilayer metal-organic cage.
;
_journal_issue 21
_journal_name_full 'Dalton transactions (Cambridge, England : 2003)'
_journal_page_first 9106
_journal_page_last 9111
_journal_paper_doi 10.1039/d4dt01040j
_journal_volume 53
_journal_year 2024
_chemical_formula_sum 'C48 H49.5 Cu6 N24 O17.5'
_chemical_formula_weight 1623.85
_space_group_crystal_system hexagonal
_space_group_IT_number 176
_space_group_name_Hall '-P 6c'
_space_group_name_H-M_alt 'P 63/m'
_atom_sites_solution_hydrogens mixed
_audit_block_doi 10.5517/ccdc.csd.cc2js0bp
_audit_creation_method SHELXL-2018/3
_audit_update_record
;
2024-04-09 deposited with the CCDC.	2024-05-03 downloaded from the CCDC.
;
_cell_angle_alpha 90
_cell_angle_beta 90
_cell_angle_gamma 120
_cell_formula_units_Z 4
_cell_length_a 19.3815(10)
_cell_length_b 19.3815(10)
_cell_length_c 22.130(2)
_cell_measurement_reflns_used 9910
_cell_measurement_temperature 296(2)
_cell_measurement_theta_max 25.941
_cell_measurement_theta_min 2.204
_cell_volume 7199.2(8)
_computing_structure_refinement 'SHELXL-2018/3 (Sheldrick, 2018)'
_diffrn_ambient_temperature 296(2)
_diffrn_measured_fraction_theta_full 0.989
_diffrn_measured_fraction_theta_max 0.989
_diffrn_measurement_device_type 'XtaLAB Synergy R, DW system, HyPix'
_diffrn_radiation_type MoK\a
_diffrn_radiation_wavelength 0.71073
_diffrn_reflns_av_R_equivalents 0.0507
_diffrn_reflns_av_unetI/netI 0.0254
_diffrn_reflns_Laue_measured_fraction_full 0.989
_diffrn_reflns_Laue_measured_fraction_max 0.989
_diffrn_reflns_limit_h_max 23
_diffrn_reflns_limit_h_min -23
_diffrn_reflns_limit_k_max 23
_diffrn_reflns_limit_k_min -21
_diffrn_reflns_limit_l_max 26
_diffrn_reflns_limit_l_min -26
_diffrn_reflns_number 51952
_diffrn_reflns_point_group_measured_fraction_full 0.989
_diffrn_reflns_point_group_measured_fraction_max 0.989
_diffrn_reflns_theta_full 25.098
_diffrn_reflns_theta_max 25.098
_diffrn_reflns_theta_min 1.213
_exptl_absorpt_coefficient_mu 1.817
_exptl_crystal_colour green
_exptl_crystal_density_diffrn 1.498
_exptl_crystal_description block
_exptl_crystal_F_000 3278
_exptl_crystal_size_max 0.140
_exptl_crystal_size_mid 0.140
_exptl_crystal_size_min 0.130
_refine_diff_density_max 1.644
_refine_diff_density_min -0.898
_refine_diff_density_rms 0.133
_refine_ls_extinction_coef 0.0011(2)
_refine_ls_extinction_expression Fc^*^=kFc[1+0.001xFc^2^\l^3^/sin(2\q)]^-1/4^
_refine_ls_extinction_method 'SHELXL-2018/3 (Sheldrick 2018)'
_refine_ls_goodness_of_fit_ref 1.012
_refine_ls_hydrogen_treatment constr
_refine_ls_matrix_type full
_refine_ls_number_parameters 306
_refine_ls_number_reflns 4355
_refine_ls_number_restraints 516
_refine_ls_restrained_S_all 1.030
_refine_ls_R_factor_all 0.0709
_refine_ls_R_factor_gt 0.0535
_refine_ls_shift/su_max 0.001
_refine_ls_shift/su_mean 0.000
_refine_ls_structure_factor_coef Fsqd
_refine_ls_weighting_details 'w=1/[\s^2^(Fo^2^)+(0.1400P)^2^] where P=(Fo^2^+2Fc^2^)/3'
_refine_ls_weighting_scheme calc
_refine_ls_wR_factor_gt 0.1647
_refine_ls_wR_factor_ref 0.1782
_reflns_Friedel_coverage 0.000
_reflns_number_gt 3354
_reflns_number_total 4355
_reflns_threshold_expression 'I > 2\s(I)'
_cod_data_source_file d4dt01040j2.cif
_cod_data_source_block a_CCDC1
_cod_depositor_comments 'Adding full bibliography for 7715950--7715952.cif.'
_cod_original_cell_volume 7199.2(10)
_cod_original_formula_sum 'C48 H49.50 Cu6 N24 O17.50'
_cod_database_code 7715951
_shelx_shelxl_version_number 2018/3
_shelx_space_group_comment
;
The symmetry employed for this shelxl refinement is uniquely defined
by the following loop, which should always be used as a source of
symmetry information in preference to the above space-group names.
They are only intended as comments.
;
_shelx_estimated_absorpt_t_min 0.785
_shelx_estimated_absorpt_t_max 0.798
_platon_squeeze_void_probe_radius 1.20

loop_
_space_group_symop_operation_xyz
'x, y, z'
'x-y, x, z+1/2'
'-y, x-y, z'
'-x, -y, z+1/2'
'-x+y, -x, z'
'y, -x+y, z+1/2'
'-x, -y, -z'
'-x+y, -x, -z-1/2'
'y, -x+y, -z'
'x, y, -z-1/2'
'x-y, x, -z'
'-y, x-y, -z-1/2'

loop_
_atom_site_label
_atom_site_type_symbol
_atom_site_fract_x
_atom_site_fract_y
_atom_site_fract_z
_atom_site_U_iso_or_equiv
_atom_site_adp_type
_atom_site_occupancy
_atom_site_site_symmetry_order
_atom_site_calc_flag
_atom_site_refinement_flags_posn
_atom_site_refinement_flags_adp
_atom_site_refinement_flags_occupancy
_atom_site_disorder_assembly
_atom_site_disorder_group
C1 C 1.0907(3) 0.6510(3) 0.0983(2) 0.0510(11) Uani 1 1 d . U . . .
H1 H 1.130799 0.704210 0.099071 0.061 Uiso 1 1 calc R U . . .
C2 C 1.1032(3) 0.5962(3) 0.0669(2) 0.0545(12) Uani 1 1 d . U . . .
H2 H 1.151734 0.612516 0.047823 0.065 Uiso 1 1 calc R U . . .
C3 C 1.0441(3) 0.5182(3) 0.0641(2) 0.0454(10) Uani 1 1 d . U . . .
H3 H 1.052275 0.480946 0.043748 0.054 Uiso 1 1 calc R U . . .
C4 C 0.9710(2) 0.4952(2) 0.09209(18) 0.0378(9) Uani 1 1 d . U . . .
C5 C 0.9638(2) 0.5524(3) 0.1247(2) 0.0408(9) Uani 1 1 d . U . . .
H5 H 0.916631 0.537277 0.145485 0.049 Uiso 1 1 calc R U . . .
C6 C 0.9074(2) 0.4120(2) 0.09085(18) 0.0364(9) Uani 1 1 d . U . . .
C7 C 0.7121(2) 0.5628(2) 0.08790(18) 0.0367(9) Uani 1 1 d . U . . .
C8 C 0.8509(3) 0.6420(2) 0.1257(2) 0.0418(9) Uani 1 1 d . U . . .
H8 H 0.837362 0.604153 0.156064 0.050 Uiso 1 1 calc R U . . .
C9 C 0.7937(3) 0.6319(3) 0.0848(2) 0.0437(10) Uani 1 1 d . U . . .
C10 C 0.8134(3) 0.6907(3) 0.0408(3) 0.0664(14) Uani 1 1 d . U . . .
H10 H 0.775572 0.686571 0.012893 0.080 Uiso 1 1 calc R U . . .
C11 C 0.8899(3) 0.7549(3) 0.0394(3) 0.0755(16) Uani 1 1 d . U . . .
H11 H 0.904109 0.794871 0.010802 0.091 Uiso 1 1 calc R U . . .
C12 C 0.9455(3) 0.7593(3) 0.0811(2) 0.0630(13) Uani 1 1 d . U . . .
H12 H 0.997539 0.801661 0.079025 0.076 Uiso 1 1 calc R U . . .
C13 C 0.9439(9) 0.7945(8) 0.250000 0.118(4) Uani 1 2 d S TU P . .
H13A H 0.982590 0.843783 0.268275 0.176 Uiso 0.5 1 calc R U P . .
H13B H 0.895078 0.772191 0.272549 0.176 Uiso 0.5 1 calc R U P . .
H13C H 0.934253 0.804239 0.209175 0.176 Uiso 0.5 1 calc R U P . .
C14 C 1.1706(6) 0.8755(5) 0.1471(4) 0.116(3) Uani 1 1 d . U . . .
C15 C 1.2461(7) 0.9474(9) 0.1428(6) 0.196(6) Uani 1 1 d . U . . .
H15A H 1.256057 0.977590 0.179364 0.294 Uiso 1 1 calc R U . . .
H15B H 1.245399 0.978359 0.109190 0.294 Uiso 1 1 calc R U . . .
H15C H 1.287352 0.934392 0.136952 0.294 Uiso 1 1 calc R U . . .
C18 C 0.6312(9) 0.5145(8) 0.250000 0.117(4) Uani 1 2 d S TU P . .
H18A H 0.641792 0.478017 0.271866 0.176 Uiso 0.5 1 calc R U P . .
H18B H 0.616842 0.496282 0.209134 0.176 Uiso 0.5 1 calc R U P . .
H18C H 0.588127 0.517303 0.268999 0.176 Uiso 0.5 1 calc R U P . .
C17 C 0.6926(11) 0.5826(11) 0.250000 0.127(4) Uani 1 2 d S TU P . .
C16 C 1.1047(9) 0.6467(10) 0.250000 0.130(4) Uani 1 2 d S TU P . .
H16A H 1.082281 0.601550 0.276633 0.195 Uiso 0.5 1 calc R U P . .
H16B H 1.157289 0.684880 0.263564 0.195 Uiso 0.5 1 calc R U P . .
H16C H 1.107590 0.629668 0.209803 0.195 Uiso 0.5 1 calc R U P . .
Cu1 Cu 0.76035(3) 0.43450(3) 0.09197(2) 0.0339(2) Uani 1 1 d . U . . .
Cu2 Cu 1.00415(3) 0.70142(3) 0.18288(2) 0.0433(2) Uani 1 1 d . U . . .
N1 N 0.8032(5) 0.4853(6) 0.250000 0.082(2) Uani 1 2 d S TU P . .
N3 N 0.9262(2) 0.7044(2) 0.12404(17) 0.0453(8) Uani 1 1 d . U . . .
N4 N 1.0225(2) 0.6291(2) 0.12745(17) 0.0440(8) Uani 1 1 d . U . . .
N5 N 0.82848(19) 0.38556(19) 0.09638(14) 0.0343(7) Uani 1 1 d . U . . .
N6 N 0.69576(18) 0.48789(19) 0.09488(14) 0.0332(7) Uani 1 1 d . U . . .
N7 N 0.9224(2) 0.3527(2) 0.08491(16) 0.0393(8) Uani 1 1 d D U . . .
H7A H 0.968938 0.360673 0.083183 0.047 Uiso 1 1 d DR U . . .
N8 N 0.7977(3) 0.5035(3) -0.0159(2) 0.0551(10) Uani 1 1 d . U . . .
N9 N 1.1121(3) 0.8176(3) 0.1480(3) 0.0788(14) Uani 1 1 d . U . . .
O1 O 0.83544(17) 0.51635(18) 0.03442(14) 0.0472(7) Uani 1 1 d . U . . .
O2 O 0.8268(3) 0.5539(3) -0.0563(2) 0.0944(15) Uani 1 1 d . U . . .
O3 O 0.7357(3) 0.4403(3) -0.02193(19) 0.0760(11) Uani 1 1 d . U . . .
O4 O 0.9719(3) 0.7425(3) 0.250000 0.0552(11) Uani 1 2 d S TU P . .
O5 O 1.0555(3) 0.6825(3) 0.250000 0.0566(11) Uani 1 2 d S TU P . .
O6 O 0.666667 0.333333 0.1207(2) 0.0296(9) Uani 1 3 d S TU P . .
O7 O 0.8756(5) 0.5578(5) 0.250000 0.112(2) Uani 1 2 d S TU P . .
O8 O 0.7850(3) 0.4676(3) 0.20099(18) 0.0788(12) Uani 1 1 d . U . . .
N11 N 0.7460(11) 0.6436(11) 0.250000 0.180(6) Uani 1 2 d S TU P . .

loop_
_atom_site_aniso_label
_atom_site_aniso_U_11
_atom_site_aniso_U_22
_atom_site_aniso_U_33
_atom_site_aniso_U_23
_atom_site_aniso_U_13
_atom_site_aniso_U_12
C1 0.039(2) 0.043(2) 0.055(3) 0.0019(19) 0.0088(19) 0.0088(19)
C2 0.033(2) 0.053(2) 0.063(3) -0.001(2) 0.0140(19) 0.0099(19)
C3 0.036(2) 0.045(2) 0.056(2) -0.0042(19) 0.0048(19) 0.0198(18)
C4 0.0256(18) 0.038(2) 0.046(2) 0.0036(16) 0.0041(16) 0.0131(16)
C5 0.0321(19) 0.039(2) 0.048(2) -0.0001(18) 0.0034(17) 0.0151(17)
C6 0.0255(17) 0.035(2) 0.046(2) 0.0032(16) 0.0017(15) 0.0132(16)
C7 0.038(2) 0.0285(18) 0.043(2) 0.0044(16) -0.0012(16) 0.0163(16)
C8 0.039(2) 0.0312(19) 0.050(2) 0.0055(17) 0.0016(18) 0.0137(16)
C9 0.040(2) 0.0295(19) 0.058(2) 0.0055(17) 0.0015(18) 0.0141(17)
C10 0.055(3) 0.051(3) 0.077(3) 0.026(2) -0.012(2) 0.014(2)
C11 0.065(3) 0.051(3) 0.083(3) 0.031(3) -0.003(3) 0.009(2)
C12 0.049(3) 0.048(3) 0.071(3) 0.015(2) 0.001(2) 0.009(2)
C13 0.149(9) 0.105(7) 0.124(8) 0.000 0.000 0.082(7)
C14 0.104(5) 0.088(4) 0.117(5) -0.006(4) 0.018(4) 0.019(3)
C15 0.127(8) 0.159(9) 0.201(10) -0.041(8) 0.009(7) -0.005(6)
C18 0.148(9) 0.116(8) 0.078(6) 0.000 0.000 0.059(6)
C17 0.135(8) 0.127(7) 0.120(7) 0.000 0.000 0.065(5)
C16 0.129(8) 0.161(9) 0.142(9) 0.000 0.000 0.104(7)
Cu1 0.0266(3) 0.0285(3) 0.0475(4) 0.00445(19) 0.00306(19) 0.0144(2)
Cu2 0.0360(3) 0.0362(3) 0.0487(4) -0.0007(2) 0.0002(2) 0.0113(2)
N1 0.100(5) 0.117(5) 0.059(4) 0.000 0.000 0.076(4)
N3 0.0403(18) 0.0338(18) 0.054(2) 0.0038(15) 0.0031(16) 0.0128(15)
N4 0.0346(18) 0.0404(18) 0.049(2) 0.0021(15) 0.0038(15) 0.0128(15)
N5 0.0273(15) 0.0287(16) 0.0457(19) 0.0003(13) 0.0001(13) 0.0131(13)
N6 0.0290(16) 0.0272(15) 0.0421(18) 0.0030(13) 0.0015(13) 0.0129(13)
N7 0.0273(17) 0.0395(18) 0.054(2) 0.0022(15) 0.0055(14) 0.0188(15)
N8 0.054(2) 0.073(3) 0.055(2) 0.017(2) 0.0123(19) 0.045(2)
N9 0.062(3) 0.055(3) 0.101(4) 0.014(2) 0.015(3) 0.015(2)
O1 0.0400(15) 0.0491(16) 0.0510(18) 0.0130(14) 0.0078(13) 0.0211(13)
O2 0.112(4) 0.115(4) 0.076(3) 0.052(3) 0.027(3) 0.071(3)
O3 0.066(2) 0.090(3) 0.067(2) -0.017(2) -0.009(2) 0.036(2)
O4 0.065(3) 0.054(3) 0.047(2) 0.000 0.000 0.030(2)
O5 0.049(2) 0.071(3) 0.051(2) 0.000 0.000 0.031(2)
O6 0.0252(13) 0.0252(13) 0.038(2) 0.000 0.000 0.0126(6)
O7 0.100(5) 0.112(5) 0.085(4) 0.000 0.000 0.024(4)
O8 0.106(3) 0.087(3) 0.039(2) -0.005(2) -0.007(2) 0.044(3)
N11 0.163(10) 0.167(10) 0.174(10) 0.000 0.000 0.056(7)

loop_
_atom_type_symbol
_atom_type_description
_atom_type_scat_dispersion_real
_atom_type_scat_dispersion_imag
_atom_type_scat_source
C C 0.0033 0.0016 'International Tables Vol C Tables 4.2.6.8 and 6.1.1.4'
H H 0.0000 0.0000 'International Tables Vol C Tables 4.2.6.8 and 6.1.1.4'
Cu Cu 0.3201 1.2651 'International Tables Vol C Tables 4.2.6.8 and 6.1.1.4'
N N 0.0061 0.0033 'International Tables Vol C Tables 4.2.6.8 and 6.1.1.4'
O O 0.0106 0.0060 'International Tables Vol C Tables 4.2.6.8 and 6.1.1.4'

loop_
_geom_angle_atom_site_label_1
_geom_angle_atom_site_label_2
_geom_angle_atom_site_label_3
_geom_angle
_geom_angle_site_symmetry_1
_geom_angle_site_symmetry_3
_geom_angle_publ_flag
N4 C1 C2 121.5(4) . . ?
N4 C1 H1 119.3 . . ?
C2 C1 H1 119.3 . . ?
C3 C2 C1 119.9(4) . . ?
C3 C2 H2 120.1 . . ?
C1 C2 H2 120.1 . . ?
C2 C3 C4 119.2(4) . . ?
C2 C3 H3 120.4 . . ?
C4 C3 H3 120.4 . . ?
C3 C4 C5 117.8(4) . . ?
C3 C4 C6 120.3(4) . . ?
C5 C4 C6 121.7(4) . . ?
N4 C5 C4 122.5(4) . . ?
N4 C5 H5 118.7 . . ?
C4 C5 H5 118.7 . . ?
N7 C6 N5 112.1(3) . . ?
N7 C6 C4 122.0(4) . . ?
N5 C6 C4 125.9(4) . . ?
N7 C7 N6 113.2(4) 3_655 . ?
N7 C7 C9 123.0(4) 3_655 . ?
N6 C7 C9 123.8(4) . . ?
N3 C8 C9 123.0(4) . . ?
N3 C8 H8 118.5 . . ?
C9 C8 H8 118.5 . . ?
C8 C9 C10 118.3(4) . . ?
C8 C9 C7 121.5(4) . . ?
C10 C9 C7 120.2(4) . . ?
C11 C10 C9 118.8(5) . . ?
C11 C10 H10 120.6 . . ?
C9 C10 H10 120.6 . . ?
C12 C11 C10 119.6(5) . . ?
C12 C11 H11 120.2 . . ?
C10 C11 H11 120.2 . . ?
N3 C12 C11 121.6(5) . . ?
N3 C12 H12 119.2 . . ?
C11 C12 H12 119.2 . . ?
O4 C13 H13A 109.5 . . ?
O4 C13 H13B 109.5 . . ?
H13A C13 H13B 109.5 . . ?
O4 C13 H13C 109.5 . . ?
H13A C13 H13C 109.5 . . ?
H13B C13 H13C 109.5 . . ?
N9 C14 C15 176.6(11) . . ?
C14 C15 H15A 109.5 . . ?
C14 C15 H15B 109.5 . . ?
H15A C15 H15B 109.5 . . ?
C14 C15 H15C 109.5 . . ?
H15A C15 H15C 109.5 . . ?
H15B C15 H15C 109.5 . . ?
C17 C18 H18A 109.5 . . ?
C17 C18 H18B 109.5 . . ?
H18A C18 H18B 109.5 . . ?
C17 C18 H18C 109.5 . . ?
H18A C18 H18C 109.5 . . ?
H18B C18 H18C 109.5 . . ?
C17 C18 H18A 109.5(19) . 10_556 ?
H18A C18 H18A 60.5 . 10_556 ?
H18B C18 H18A 52.0 . 10_556 ?
H18C C18 H18A 140.8 . 10_556 ?
C17 C18 H18B 109.47(17) . 10_556 ?
H18A C18 H18B 52.0 . 10_556 ?
H18B C18 H18B 140.8 . 10_556 ?
H18C C18 H18B 60.5 . 10_556 ?
H18A C18 H18B 109.5 10_556 10_556 ?
C17 C18 H18C 109.5(18) . 10_556 ?
H18A C18 H18C 140.8 . 10_556 ?
H18B C18 H18C 60.5 . 10_556 ?
H18C C18 H18C 51.9 . 10_556 ?
H18A C18 H18C 109.5 10_556 10_556 ?
H18B C18 H18C 109.5 10_556 10_556 ?
N11 C17 C18 179(2) . . ?
O5 C16 H16A 109.5 . . ?
O5 C16 H16B 109.5 . . ?
H16A C16 H16B 109.5 . . ?
O5 C16 H16C 109.5 . . ?
H16A C16 H16C 109.5 . . ?
H16B C16 H16C 109.5 . . ?
N5 Cu1 N6 174.79(13) . . ?
N5 Cu1 O1 90.94(13) . . ?
N6 Cu1 O1 90.32(13) . . ?
N5 Cu1 O6 90.62(9) . . ?
N6 Cu1 O6 90.04(9) . . ?
O1 Cu1 O6 158.68(16) . . ?
O4 Cu2 O5 77.86(17) . . ?
O4 Cu2 N3 94.76(17) . . ?
O5 Cu2 N3 166.12(17) . . ?
O4 Cu2 N4 163.19(16) . . ?
O5 Cu2 N4 92.81(16) . . ?
N3 Cu2 N4 91.28(15) . . ?
O4 Cu2 N9 100.2(2) . . ?
O5 Cu2 N9 98.1(2) . . ?
N3 Cu2 N9 94.73(17) . . ?
N4 Cu2 N9 94.87(17) . . ?
O4 Cu2 Cu2 39.72(11) . 10_556 ?
O5 Cu2 Cu2 39.42(11) . 10_556 ?
N3 Cu2 Cu2 130.19(11) . 10_556 ?
N4 Cu2 Cu2 127.33(11) . 10_556 ?
N9 Cu2 Cu2 109.55(15) . 10_556 ?
O8 N1 O8 144.4(11) . 10_556 ?
O8 N1 O7 107.8(5) . . ?
O8 N1 O7 107.8(5) 10_556 . ?
C12 N3 C8 118.7(4) . . ?
C12 N3 Cu2 124.6(3) . . ?
C8 N3 Cu2 116.4(3) . . ?
C5 N4 C1 119.0(4) . . ?
C5 N4 Cu2 116.5(3) . . ?
C1 N4 Cu2 124.2(3) . . ?
C6 N5 N6 105.5(3) . 5_665 ?
C6 N5 Cu1 135.5(3) . . ?
N6 N5 Cu1 118.0(2) 5_665 . ?
C7 N6 N5 105.5(3) . 3_655 ?
C7 N6 Cu1 134.2(3) . . ?
N5 N6 Cu1 119.7(2) 3_655 . ?
C7 N7 C6 103.7(3) 5_665 . ?
C7 N7 H7A 134.2 5_665 . ?
C6 N7 H7A 121.9 . . ?
O3 N8 O2 123.2(5) . . ?
O3 N8 O1 117.9(4) . . ?
O2 N8 O1 118.9(5) . . ?
C14 N9 Cu2 161.0(7) . . ?
N8 O1 Cu1 106.4(3) . . ?
C13 O4 Cu2 129.47(13) . 10_556 ?
C13 O4 Cu2 129.47(13) . . ?
Cu2 O4 Cu2 100.6(2) 10_556 . ?
C16 O5 Cu2 128.75(15) . 10_556 ?
C16 O5 Cu2 128.75(15) . . ?
Cu2 O5 Cu2 101.2(2) 10_556 . ?
Cu1 O6 Cu1 110.38(12) . 5_665 ?
Cu1 O6 Cu1 110.38(12) . 3_655 ?
Cu1 O6 Cu1 110.38(12) 5_665 3_655 ?

loop_
_geom_bond_atom_site_label_1
_geom_bond_atom_site_label_2
_geom_bond_distance
_geom_bond_site_symmetry_2
_geom_bond_publ_flag
C1 N4 1.335(6) . ?
C1 C2 1.388(7) . ?
C1 H1 0.9300 . ?
C2 C3 1.368(7) . ?
C2 H2 0.9300 . ?
C3 C4 1.399(6) . ?
C3 H3 0.9300 . ?
C4 C5 1.387(6) . ?
C4 C6 1.461(6) . ?
C5 N4 1.348(6) . ?
C5 H5 0.9300 . ?
C6 N7 1.324(5) . ?
C6 N5 1.354(5) . ?
C7 N7 1.328(5) 3_655 ?
C7 N6 1.332(5) . ?
C7 C9 1.477(6) . ?
C8 N3 1.353(6) . ?
C8 C9 1.367(6) . ?
C8 H8 0.9300 . ?
C9 C10 1.400(6) . ?
C10 C11 1.379(8) . ?
C10 H10 0.9300 . ?
C11 C12 1.388(8) . ?
C11 H11 0.9300 . ?
C12 N3 1.333(6) . ?
C12 H12 0.9300 . ?
C13 O4 1.364(12) . ?
C13 H13A 0.9600 . ?
C13 H13B 0.9600 . ?
C13 H13C 0.9600 . ?
C14 N9 1.129(8) . ?
C14 C15 1.432(14) . ?
C15 H15A 0.9600 . ?
C15 H15B 0.9600 . ?
C15 H15C 0.9600 . ?
C18 C17 1.260(19) . ?
C18 H18A 0.9600 . ?
C18 H18B 0.9600 . ?
C18 H18C 0.9600 . ?
C18 H18A 0.96(8) 10_556 ?
C18 H18B 0.960(7) 10_556 ?
C18 H18C 0.96(8) 10_556 ?
C17 N11 1.117(19) . ?
C16 O5 1.433(13) . ?
C16 H16A 0.9600 . ?
C16 H16B 0.9600 . ?
C16 H16C 0.9600 . ?
Cu1 N5 1.976(3) . ?
Cu1 N6 1.984(3) . ?
Cu1 O1 1.987(3) . ?
Cu1 O6 1.9961(15) . ?
Cu2 O4 1.931(3) . ?
Cu2 O5 1.923(3) . ?
Cu2 N3 2.018(4) . ?
Cu2 N4 2.023(4) . ?
Cu2 N9 2.309(5) . ?
Cu2 Cu2 2.9705(11) 10_556 ?
N1 O8 1.139(5) . ?
N1 O8 1.139(5) 10_556 ?
N1 O7 1.405(12) . ?
N5 N6 1.368(4) 5_665 ?
N7 H7A 0.8372 . ?
N8 O3 1.220(6) . ?
N8 O2 1.233(6) . ?
N8 O1 1.287(5) . ?

loop_
_geom_torsion_atom_site_label_1
_geom_torsion_atom_site_label_2
_geom_torsion_atom_site_label_3
_geom_torsion_atom_site_label_4
_geom_torsion
_geom_torsion_site_symmetry_1
_geom_torsion_site_symmetry_2
_geom_torsion_site_symmetry_3
_geom_torsion_site_symmetry_4
_geom_torsion_publ_flag
N4 C1 C2 C3 1.7(8) . . . . ?
C1 C2 C3 C4 1.2(8) . . . . ?
C2 C3 C4 C5 -3.7(7) . . . . ?
C2 C3 C4 C6 -178.7(4) . . . . ?
C3 C4 C5 N4 3.6(7) . . . . ?
C6 C4 C5 N4 178.5(4) . . . . ?
C3 C4 C6 N7 25.6(6) . . . . ?
C5 C4 C6 N7 -149.2(4) . . . . ?
C3 C4 C6 N5 -155.5(4) . . . . ?
C5 C4 C6 N5 29.7(6) . . . . ?
N3 C8 C9 C10 -2.6(7) . . . . ?
N3 C8 C9 C7 179.8(4) . . . . ?
N7 C7 C9 C8 131.4(5) 3_655 . . . ?
N6 C7 C9 C8 -47.5(7) . . . . ?
N7 C7 C9 C10 -46.0(7) 3_655 . . . ?
N6 C7 C9 C10 135.0(5) . . . . ?
C8 C9 C10 C11 1.8(8) . . . . ?
C7 C9 C10 C11 179.4(5) . . . . ?
C9 C10 C11 C12 0.6(10) . . . . ?
C10 C11 C12 N3 -2.5(10) . . . . ?
C11 C12 N3 C8 1.7(8) . . . . ?
C11 C12 N3 Cu2 175.5(5) . . . . ?
C9 C8 N3 C12 0.9(7) . . . . ?
C9 C8 N3 Cu2 -173.4(4) . . . . ?
C4 C5 N4 C1 -0.8(7) . . . . ?
C4 C5 N4 Cu2 -175.1(3) . . . . ?
C2 C1 N4 C5 -1.9(7) . . . . ?
C2 C1 N4 Cu2 171.9(4) . . . . ?
N7 C6 N5 N6 1.2(4) . . . 5_665 ?
C4 C6 N5 N6 -177.8(4) . . . 5_665 ?
N7 C6 N5 Cu1 -166.6(3) . . . . ?
C4 C6 N5 Cu1 14.5(6) . . . . ?
N7 C7 N6 N5 0.1(5) 3_655 . . 3_655 ?
C9 C7 N6 N5 179.1(4) . . . 3_655 ?
N7 C7 N6 Cu1 170.6(3) 3_655 . . . ?
C9 C7 N6 Cu1 -10.4(6) . . . . ?
N5 C6 N7 C7 -1.1(5) . . . 5_665 ?
C4 C6 N7 C7 177.9(4) . . . 5_665 ?
O3 N8 O1 Cu1 -13.7(5) . . . . ?
O2 N8 O1 Cu1 168.6(4) . . . . ?

loop_
_platon_squeeze_void_nr
_platon_squeeze_void_average_x
_platon_squeeze_void_average_y
_platon_squeeze_void_average_z
_platon_squeeze_void_volume
_platon_squeeze_void_count_electrons
_platon_squeeze_void_content
1 0.000 0.000 0.250 151 27 ' '
2 0.000 0.000 0.750 151 27 ' '
3 0.333 0.667 0.750 244 52 ' '
4 0.333 0.667 0.250 7 4 ' '
5 0.667 0.333 0.250 244 52 ' '
6 0.667 0.333 0.750 7 4 ' '
